data_7708795
loop_
_publ_author_name
'Xu, Fei'
'Li, Gang-Mei'
'Wang, Ani'
'Han, Song-De'
'Pan, Jie'
'Wang, Guo-Ming'

_publ_section_title
;
 Modulating the structure and photochromic performance of hybrid metal
 chloride with nonphotochromic 1,10-phenanthroline and its derivative
;
_journal_name_full 'Dalton Transactions'
_journal_paper_doi 10.1039/D1DT02899E
_journal_year 2021
_chemical_formula_moiety 'C24 H20 Cl4 N4 O3 Zn'
_chemical_formula_sum 'C24 H20 Cl4 N4 O3 Zn'
_chemical_formula_weight 619.61
_space_group_crystal_system trigonal
_space_group_IT_number 148
_space_group_name_Hall '-R 3'
_space_group_name_H-M_alt 'R -3 :H'
_atom_sites_solution_hydrogens mixed
_audit_creation_method SHELXL-2016/6
_audit_update_record
;
2021-11-03 deposited with the CCDC.	2021-11-11 downloaded from the CCDC.
;
_cell_angle_alpha 90
_cell_angle_beta 90
_cell_angle_gamma 120
_cell_formula_units_Z 18
_cell_length_a 24.5266(5)
_cell_length_b 24.5266(5)
_cell_length_c 22.6333(6)
_cell_measurement_reflns_used 6983
_cell_measurement_temperature 293(2)
_cell_measurement_theta_max 27.6700
_cell_measurement_theta_min 2.0490
_cell_volume 11791.1(5)
_computing_cell_refinement 'CrysAlisPro 1.171.41.110a (Rigaku OD, 2021)'
_computing_data_collection 'CrysAlisPro 1.171.41.110a (Rigaku OD, 2021)'
_computing_data_reduction 'CrysAlisPro 1.171.41.110a (Rigaku OD, 2021)'
_computing_structure_refinement 'SHELXL-2016/6 (Sheldrick, 2016)'
_computing_structure_solution 'SHELXL-2016/6 (Sheldrick, 2016)'
_diffrn_ambient_temperature 293(2)
_diffrn_measured_fraction_theta_full 0.999
_diffrn_measured_fraction_theta_max 0.999
_diffrn_measurement_device_type 'XtaLAB Synergy R, DW system, HyPix'
_diffrn_radiation_type MoK\a
_diffrn_radiation_wavelength 0.71073
_diffrn_reflns_av_R_equivalents 0.0193
_diffrn_reflns_av_unetI/netI 0.0192
_diffrn_reflns_Laue_measured_fraction_full 0.999
_diffrn_reflns_Laue_measured_fraction_max 0.999
_diffrn_reflns_limit_h_max 29
_diffrn_reflns_limit_h_min -27
_diffrn_reflns_limit_k_max 28
_diffrn_reflns_limit_k_min -26
_diffrn_reflns_limit_l_max 24
_diffrn_reflns_limit_l_min -26
_diffrn_reflns_number 15827
_diffrn_reflns_point_group_measured_fraction_full 0.999
_diffrn_reflns_point_group_measured_fraction_max 0.999
_diffrn_reflns_theta_full 25.010
_diffrn_reflns_theta_max 25.010
_diffrn_reflns_theta_min 2.039
_diffrn_source 'Rotating-anode X-ray tube'
_exptl_absorpt_coefficient_mu 1.379
_exptl_absorpt_correction_T_max 0.759
_exptl_absorpt_correction_T_min 0.668
_exptl_absorpt_correction_type multi-scan
_exptl_absorpt_process_details
;     

CrysAlisPro 1.171.41.110a (Rigaku Oxford Diffraction, 2021)
Empirical absorption correction using spherical harmonics,

implemented in SCALE3 ABSPACK scaling algorithm.

;
_exptl_crystal_colour orange
_exptl_crystal_density_diffrn 1.571
_exptl_crystal_description block
_exptl_crystal_F_000 5652
_exptl_crystal_size_max 0.3
_exptl_crystal_size_mid 0.25
_exptl_crystal_size_min 0.2
_refine_diff_density_max 1.928
_refine_diff_density_min -0.706
_refine_diff_density_rms 0.132
_refine_ls_extinction_method none
_refine_ls_goodness_of_fit_ref 1.043
_refine_ls_hydrogen_treatment constr
_refine_ls_matrix_type full
_refine_ls_number_parameters 296
_refine_ls_number_reflns 4621
_refine_ls_number_restraints 156
_refine_ls_restrained_S_all 1.158
_refine_ls_R_factor_all 0.1057
_refine_ls_R_factor_gt 0.0936
_refine_ls_shift/su_max 0.005
_refine_ls_shift/su_mean 0.000
_refine_ls_structure_factor_coef Fsqd
_refine_ls_weighting_details 'w=1/[\s^2^(Fo^2^)+(0.1658P)^2^+113.8945P] where P=(Fo^2^+2Fc^2^)/3'
_refine_ls_weighting_scheme calc
_refine_ls_wR_factor_gt 0.2650
_refine_ls_wR_factor_ref 0.2749
_reflns_Friedel_coverage 0.000
_reflns_number_gt 3792
_reflns_number_total 4621
_reflns_threshold_expression 'I > 2\s(I)'
_cod_data_source_file d1dt02899e2.cif
_cod_data_source_block 4
_cod_original_cell_volume 11791.1(6)
_cod_database_code 7708795
_shelx_shelxl_version_number 2016/6
_shelx_space_group_comment
;
The symmetry employed for this shelxl refinement is uniquely defined
by the following loop, which should always be used as a source of
symmetry information in preference to the above space-group names.
They are only intended as comments.
;

loop_
_space_group_symop_operation_xyz
'x, y, z'
'-y, x-y, z'
'-x+y, -x, z'
'x+2/3, y+1/3, z+1/3'
'-y+2/3, x-y+1/3, z+1/3'
'-x+y+2/3, -x+1/3, z+1/3'
'x+1/3, y+2/3, z+2/3'
'-y+1/3, x-y+2/3, z+2/3'
'-x+y+1/3, -x+2/3, z+2/3'
'-x, -y, -z'
'y, -x+y, -z'
'x-y, x, -z'
'-x+2/3, -y+1/3, -z+1/3'
'y+2/3, -x+y+1/3, -z+1/3'
'x-y+2/3, x+1/3, -z+1/3'
'-x+1/3, -y+2/3, -z+2/3'
'y+1/3, -x+y+2/3, -z+2/3'
'x-y+1/3, x+2/3, -z+2/3'

loop_
_atom_site_label
_atom_site_type_symbol
_atom_site_fract_x
_atom_site_fract_y
_atom_site_fract_z
_atom_site_U_iso_or_equiv
_atom_site_adp_type
_atom_site_occupancy
_atom_site_site_symmetry_order
_atom_site_calc_flag
_atom_site_refinement_flags_posn
_atom_site_refinement_flags_adp
_atom_site_refinement_flags_occupancy
_atom_site_disorder_assembly
_atom_site_disorder_group
Zn1 Zn 0.75148(4) 0.13865(4) 0.55881(3) 0.0546(3) Uani 1 1 d D . . . .
Cl0A Cl 0.89257(15) 0.35107(13) 0.32155(11) 0.0701(8) Uani 0.805(4) 1 d D . P A 1
Cl2 Cl 0.43534(9) -0.09630(13) 0.56533(11) 0.0898(8) Uani 1 1 d . . . . .
Cl3 Cl 0.77401(11) 0.08103(9) 0.62828(9) 0.0788(6) Uani 1 1 d . . . . .
O1 O 0.7806(3) 0.2124(3) 0.6195(3) 0.0818(16) Uani 1 1 d . . . . .
H1A H 0.793308 0.252230 0.601481 0.123 Uiso 1 1 d R U . . .
H1B H 0.818592 0.223252 0.640710 0.123 Uiso 1 1 d R U . . .
N1 N 0.7556(3) 0.2050(2) 0.4898(2) 0.0642(18) Uani 0.805(4) 1 d G U P A 1
C11 C 0.8093(2) 0.2279(3) 0.4550(2) 0.0544(15) Uani 0.805(4) 1 d G U P A 1
C4 C 0.8196(3) 0.2704(3) 0.4098(2) 0.0606(19) Uani 0.805(4) 1 d G U P A 1
C27A C 0.7761(3) 0.2899(3) 0.3993(3) 0.067(2) Uani 0.195(4) 1 d DG . P A 2
H27A H 0.760272 0.307587 0.372952 0.081 Uiso 0.195(4) 1 calc R U P A 2
C2 C 0.7223(3) 0.2669(3) 0.4341(3) 0.072(2) Uani 0.805(4) 1 d G U P A 1
H2 H 0.692603 0.278974 0.426507 0.086 Uiso 0.805(4) 1 calc R U P A 1
C1 C 0.7121(2) 0.2245(3) 0.4793(3) 0.0704(16) Uani 0.805(4) 1 d G U P A 1
H1 H 0.676110 0.209103 0.502567 0.084 Uiso 0.805(4) 1 calc R U P A 1
N2 N 0.8384(2) 0.1668(3) 0.5115(2) 0.0641(18) Uani 0.805(4) 1 d DG U P A 1
C10 C 0.8787(3) 0.1434(3) 0.5226(2) 0.0704(16) Uani 0.805(4) 1 d G U P A 1
H10 H 0.869733 0.114725 0.553058 0.084 Uiso 0.805(4) 1 calc R U P A 1
C9 C 0.9322(3) 0.1630(3) 0.4882(3) 0.079(3) Uani 0.805(4) 1 d G U P A 1
H9 H 0.959149 0.147333 0.495670 0.095 Uiso 0.805(4) 1 calc R U P A 1
C8 C 0.9456(2) 0.2059(3) 0.4427(3) 0.073(2) Uani 0.805(4) 1 d G U P A 1
H8 H 0.981410 0.218963 0.419694 0.088 Uiso 0.805(4) 1 calc R U P A 1
C7 C 0.9053(3) 0.2293(3) 0.4316(2) 0.0685(15) Uani 0.805(4) 1 d G U P A 1
C12 C 0.8518(2) 0.2097(3) 0.4659(2) 0.0605(18) Uani 0.805(4) 1 d G U P A 1
N5 N 0.7006(2) 0.0583(2) 0.4976(2) 0.0493(12) Uani 1 1 d . . . . .
N4 N 0.6551(3) 0.0967(3) 0.5866(3) 0.0650(15) Uani 1 1 d . . . . .
C3 C 0.7741(5) 0.2902(5) 0.4019(4) 0.0685(15) Uani 0.805(4) 1 d . U P A 1
H3 H 0.781232 0.320330 0.373309 0.082 Uiso 0.805(4) 1 calc R U P A 1
C5 C 0.8734(4) 0.2922(3) 0.3789(3) 0.0562(18) Uani 0.805(4) 1 d D U P A 1
C27 C 0.9180(5) 0.2753(5) 0.3859(4) 0.067(2) Uani 0.805(4) 1 d . U P A 1
H27 H 0.954221 0.292192 0.362853 0.081 Uiso 0.805(4) 1 calc R U P A 1
C13 C 0.7237(3) 0.0401(3) 0.4541(3) 0.0569(16) Uani 1 1 d . . . . .
H13 H 0.766452 0.064324 0.445594 0.068 Uiso 1 1 calc R U . . .
C14 C 0.6876(4) -0.0133(4) 0.4206(3) 0.0613(17) Uani 1 1 d . . . . .
H14 H 0.705573 -0.023995 0.389781 0.074 Uiso 1 1 calc R U . . .
C15 C 0.6245(4) -0.0504(3) 0.4336(3) 0.0594(17) Uani 1 1 d . . . . .
H15 H 0.599315 -0.086277 0.411440 0.071 Uiso 1 1 calc R U . . .
C16 C 0.5986(3) -0.0335(3) 0.4807(3) 0.0516(15) Uani 1 1 d . . . . .
C17 C 0.5342(3) -0.0700(4) 0.4980(3) 0.0618(18) Uani 1 1 d . . . . .
H17 H 0.507003 -0.106738 0.477789 0.074 Uiso 1 1 calc R U . . .
C18 C 0.5131(3) -0.0504(4) 0.5443(3) 0.0633(19) Uani 1 1 d . . . . .
C19 C 0.5519(3) 0.0064(4) 0.5759(3) 0.0567(16) Uani 1 1 d . . . . .
C20 C 0.5313(4) 0.0287(5) 0.6236(3) 0.074(2) Uani 1 1 d . . . . .
H20 H 0.489995 0.005412 0.636919 0.089 Uiso 1 1 calc R U . . .
C21 C 0.5725(4) 0.0850(5) 0.6504(4) 0.085(3) Uani 1 1 d . . . . .
H21 H 0.559398 0.100848 0.681114 0.102 Uiso 1 1 calc R U . . .
C22 C 0.6342(4) 0.1174(5) 0.6301(4) 0.081(2) Uani 1 1 d . . . . .
H22 H 0.662131 0.155385 0.648027 0.097 Uiso 1 1 calc R U . . .
C23 C 0.6384(3) 0.0218(3) 0.5113(3) 0.0481(14) Uani 1 1 d . . . . .
C24 C 0.6149(3) 0.0427(3) 0.5592(3) 0.0560(16) Uani 1 1 d . . . . .
Cl4 Cl 0.666667 0.333333 0.333333 0.0988(18) Uani 1 6 d S T P . .
Cl27 Cl 0.4539(3) -0.2037(3) 0.4032(3) 0.171(2) Uani 0.8333 1 d . . P . .
N1A N 0.8250(9) 0.1862(10) 0.5016(8) 0.0642(18) Uani 0.195(4) 1 d G . P A 2
C1A C 0.8791(10) 0.1825(11) 0.4924(10) 0.0704(16) Uani 0.195(4) 1 d G . P A 2
H1AA H 0.887622 0.156979 0.516554 0.084 Uiso 0.195(4) 1 calc R U P A 2
C2A C 0.9204(9) 0.2168(13) 0.4471(11) 0.072(2) Uani 0.195(4) 1 d G . P A 2
H2A H 0.956545 0.214323 0.441001 0.086 Uiso 0.195(4) 1 calc R U P A 2
C3A C 0.9076(8) 0.2549(11) 0.4110(9) 0.0685(15) Uani 0.195(4) 1 d G . P A 2
H3A H 0.935217 0.277917 0.380742 0.082 Uiso 0.195(4) 1 calc R U P A 2
C4A C 0.8535(8) 0.2587(10) 0.4202(8) 0.0606(19) Uani 0.195(4) 1 d DG . P A 2
C11A C 0.8122(8) 0.2243(10) 0.4655(8) 0.0544(15) Uani 0.195(4) 1 d DG . P A 2
C5A C 0.8352(9) 0.2936(12) 0.3864(9) 0.0562(18) Uani 0.195(4) 1 d D . P A 2
N2A N 0.7205(8) 0.1927(8) 0.5233(7) 0.0641(18) Uani 0.195(4) 1 d G . P A 2
C12A C 0.7608(6) 0.2272(6) 0.4775(6) 0.0605(18) Uani 0.195(4) 1 d DG . P A 2
C7A C 0.7471(7) 0.2652(8) 0.4422(6) 0.0685(15) Uani 0.195(4) 1 d DG . P A 2
C8A C 0.6932(8) 0.2688(10) 0.4528(8) 0.073(2) Uani 0.195(4) 1 d G . P A 2
H8A H 0.684034 0.294256 0.429199 0.088 Uiso 0.195(4) 1 calc R U P A 2
C9A C 0.6529(7) 0.2344(11) 0.4987(9) 0.079(3) Uani 0.195(4) 1 d G . P A 2
H9A H 0.616791 0.236785 0.505728 0.095 Uiso 0.195(4) 1 calc R U P A 2
C10A C 0.6665(8) 0.1963(10) 0.5339(8) 0.0704(16) Uani 0.195(4) 1 d G . P A 2
H10A H 0.639570 0.173298 0.564601 0.084 Uiso 0.195(4) 1 calc R U P A 2
Cl0B Cl 0.9059(6) 0.3331(6) 0.3259(5) 0.0701(8) Uani 0.195(4) 1 d D . P A 2

loop_
_atom_site_aniso_label
_atom_site_aniso_U_11
_atom_site_aniso_U_22
_atom_site_aniso_U_33
_atom_site_aniso_U_23
_atom_site_aniso_U_13
_atom_site_aniso_U_12
Zn1 0.0499(5) 0.0546(5) 0.0452(5) 0.0065(3) -0.0033(3) 0.0154(4)
Cl0A 0.0815(17) 0.0588(16) 0.0468(11) 0.0175(10) -0.0033(10) 0.0175(11)
Cl2 0.0492(10) 0.1145(18) 0.0947(16) 0.0351(13) 0.0057(10) 0.0327(11)
Cl3 0.0922(14) 0.0648(11) 0.0590(11) 0.0056(8) -0.0287(9) 0.0239(10)
O1 0.080(4) 0.077(4) 0.079(4) -0.018(3) -0.026(3) 0.032(3)
N1 0.066(4) 0.047(4) 0.065(4) 0.000(3) -0.013(3) 0.017(3)
C11 0.060(3) 0.041(3) 0.037(3) -0.002(2) -0.005(3) 0.006(3)
C4 0.062(4) 0.053(4) 0.047(4) 0.004(3) -0.013(3) 0.014(3)
C27A 0.067(5) 0.063(5) 0.048(4) -0.006(3) -0.007(3) 0.014(4)
C2 0.074(5) 0.064(5) 0.067(5) 0.002(4) -0.010(4) 0.027(4)
C1 0.064(3) 0.068(3) 0.071(3) 0.000(3) -0.007(3) 0.027(3)
N2 0.058(4) 0.051(4) 0.061(4) 0.006(3) -0.007(3) 0.011(3)
C10 0.064(3) 0.068(3) 0.071(3) 0.000(3) -0.007(3) 0.027(3)
C9 0.070(5) 0.085(6) 0.080(5) 0.002(4) -0.008(4) 0.036(5)
C8 0.069(5) 0.065(5) 0.073(5) -0.005(4) -0.015(4) 0.023(4)
C7 0.073(3) 0.057(3) 0.066(3) -0.011(2) -0.020(2) 0.025(3)
C12 0.061(4) 0.049(4) 0.052(4) -0.001(3) -0.011(3) 0.013(3)
N5 0.050(3) 0.054(3) 0.036(3) 0.010(2) -0.001(2) 0.020(2)
N4 0.058(3) 0.076(4) 0.055(3) -0.005(3) 0.002(3) 0.029(3)
C3 0.073(3) 0.057(3) 0.066(3) -0.011(2) -0.020(2) 0.025(3)
C5 0.063(4) 0.041(3) 0.037(3) -0.005(3) -0.008(3) 0.005(3)
C27 0.067(5) 0.063(5) 0.048(4) -0.006(3) -0.007(3) 0.014(4)
C13 0.050(4) 0.067(4) 0.042(3) 0.012(3) 0.004(3) 0.021(3)
C14 0.067(4) 0.077(5) 0.040(3) 0.004(3) 0.005(3) 0.037(4)
C15 0.074(5) 0.062(4) 0.041(3) 0.000(3) -0.012(3) 0.034(4)
C16 0.051(3) 0.056(4) 0.045(3) 0.013(3) -0.006(3) 0.025(3)
C17 0.060(4) 0.067(4) 0.055(4) 0.013(3) -0.010(3) 0.029(4)
C18 0.043(3) 0.072(5) 0.068(5) 0.028(4) -0.003(3) 0.023(3)
C19 0.047(3) 0.073(4) 0.053(4) 0.020(3) 0.003(3) 0.032(3)
C20 0.064(5) 0.107(7) 0.062(4) 0.012(4) 0.006(4) 0.051(5)
C21 0.083(6) 0.129(8) 0.062(5) 0.000(5) 0.010(4) 0.068(6)
C22 0.081(6) 0.101(7) 0.066(5) -0.013(4) -0.002(4) 0.050(5)
C23 0.048(3) 0.056(4) 0.039(3) 0.011(3) -0.006(2) 0.025(3)
C24 0.052(4) 0.066(4) 0.046(3) 0.013(3) -0.004(3) 0.026(3)
Cl4 0.103(3) 0.103(3) 0.090(4) 0.000 0.000 0.0516(14)
Cl27 0.181(5) 0.176(5) 0.220(6) -0.077(4) -0.088(4) 0.136(4)
N1A 0.066(4) 0.047(4) 0.065(4) 0.000(3) -0.013(3) 0.017(3)
C1A 0.064(3) 0.068(3) 0.071(3) 0.000(3) -0.007(3) 0.027(3)
C2A 0.074(5) 0.064(5) 0.067(5) 0.002(4) -0.010(4) 0.027(4)
C3A 0.073(3) 0.057(3) 0.066(3) -0.011(2) -0.020(2) 0.025(3)
C4A 0.062(4) 0.053(4) 0.047(4) 0.004(3) -0.013(3) 0.014(3)
C11A 0.060(3) 0.041(3) 0.037(3) -0.002(2) -0.005(3) 0.006(3)
C5A 0.063(4) 0.041(3) 0.037(3) -0.005(3) -0.008(3) 0.005(3)
N2A 0.058(4) 0.051(4) 0.061(4) 0.006(3) -0.007(3) 0.011(3)
C12A 0.061(4) 0.049(4) 0.052(4) -0.001(3) -0.011(3) 0.013(3)
C7A 0.073(3) 0.057(3) 0.066(3) -0.011(2) -0.020(2) 0.025(3)
C8A 0.069(5) 0.065(5) 0.073(5) -0.005(4) -0.015(4) 0.023(4)
C9A 0.070(5) 0.085(6) 0.080(5) 0.002(4) -0.008(4) 0.036(5)
C10A 0.064(3) 0.068(3) 0.071(3) 0.000(3) -0.007(3) 0.027(3)
Cl0B 0.0815(17) 0.0588(16) 0.0468(11) 0.0175(10) -0.0033(10) 0.0175(11)

loop_
_atom_type_symbol
_atom_type_description
_atom_type_scat_dispersion_real
_atom_type_scat_dispersion_imag
_atom_type_scat_source
C C 0.0033 0.0016 'International Tables Vol C Tables 4.2.6.8 and 6.1.1.4'
H H 0.0000 0.0000 'International Tables Vol C Tables 4.2.6.8 and 6.1.1.4'
Cl Cl 0.1484 0.1585 'International Tables Vol C Tables 4.2.6.8 and 6.1.1.4'
N N 0.0061 0.0033 'International Tables Vol C Tables 4.2.6.8 and 6.1.1.4'
O O 0.0106 0.0060 'International Tables Vol C Tables 4.2.6.8 and 6.1.1.4'
Zn Zn 0.2839 1.4301 'International Tables Vol C Tables 4.2.6.8 and 6.1.1.4'

loop_
_geom_angle_atom_site_label_1
_geom_angle_atom_site_label_2
_geom_angle_atom_site_label_3
_geom_angle
_geom_angle_site_symmetry_1
_geom_angle_site_symmetry_3
_geom_angle_publ_flag
N2A Zn1 N1A 83.5(6) . . ?
N2A Zn1 O1 76.6(6) . . ?
N1A Zn1 O1 95.7(7) . . ?
N2A Zn1 N4 75.1(5) . . ?
N1A Zn1 N4 154.7(5) . . ?
O1 Zn1 N4 92.3(2) . . ?
O1 Zn1 N2 101.1(2) . . ?
N4 Zn1 N2 165.8(2) . . ?
N2A Zn1 N5 96.2(6) . . ?
N1A Zn1 N5 93.2(7) . . ?
O1 Zn1 N5 167.8(2) . . ?
N4 Zn1 N5 76.2(2) . . ?
N2 Zn1 N5 90.1(2) . . ?
O1 Zn1 N1 87.5(2) . . ?
N4 Zn1 N1 101.1(2) . . ?
N2 Zn1 N1 75.0(2) . . ?
N5 Zn1 N1 90.6(2) . . ?
N2A Zn1 Cl3 161.3(5) . . ?
N1A Zn1 Cl3 111.1(4) . . ?
O1 Zn1 Cl3 90.01(18) . . ?
N4 Zn1 Cl3 92.83(19) . . ?
N2 Zn1 Cl3 91.87(16) . . ?
N5 Zn1 Cl3 94.61(14) . . ?
N1 Zn1 Cl3 165.92(15) . . ?
Zn1 O1 H1A 113.6 . . ?
Zn1 O1 H1B 115.5 . . ?
H1A O1 H1B 98.9 . . ?
C11 N1 C1 120.0 . . ?
C11 N1 Zn1 112.4(3) . . ?
C1 N1 Zn1 127.6(3) . . ?
C12 C11 N1 119.7(4) . . ?
C12 C11 C4 120.3(4) . . ?
N1 C11 C4 120.0 . . ?
C5 C4 C11 117.1(5) . . ?
C5 C4 C3 125.1(7) . . ?
C11 C4 C3 117.7(5) . . ?
C7A C27A C5A 122.1(8) . . ?
C7A C27A H27A 118.9 . . ?
C5A C27A H27A 118.9 . . ?
C3 C2 C1 120.4(5) . . ?
C3 C2 H2 119.8 . . ?
C1 C2 H2 119.8 . . ?
C2 C1 N1 120.0 . . ?
C2 C1 H1 120.0 . . ?
N1 C1 H1 120.0 . . ?
C10 N2 C12 120.0 . . ?
C10 N2 Zn1 124.5(3) . . ?
C12 N2 Zn1 115.4(3) . . ?
N2 C10 C9 120.0 . . ?
N2 C10 H10 120.0 . . ?
C9 C10 H10 120.0 . . ?
C8 C9 C10 120.0 . . ?
C8 C9 H9 120.0 . . ?
C10 C9 H9 120.0 . . ?
C9 C8 C7 120.0 . . ?
C9 C8 H8 120.0 . . ?
C7 C8 H8 120.0 . . ?
C12 C7 C8 120.0 . . ?
C12 C7 C27 117.8(6) . . ?
C8 C7 C27 122.2(6) . . ?
C11 C12 C7 122.5(4) . . ?
C11 C12 N2 117.4(4) . . ?
C7 C12 N2 120.0 . . ?
C13 N5 C23 118.5(6) . . ?
C13 N5 Zn1 128.4(4) . . ?
C23 N5 Zn1 112.9(4) . . ?
C22 N4 C24 119.2(7) . . ?
C22 N4 Zn1 125.5(6) . . ?
C24 N4 Zn1 115.2(5) . . ?
C2 C3 C4 121.8(8) . . ?
C2 C3 H3 119.1 . . ?
C4 C3 H3 119.1 . . ?
C4 C5 C27 126.6(8) . . ?
C4 C5 Cl0A 120.0(7) . . ?
C27 C5 Cl0A 113.4(7) . . ?
C5 C27 C7 115.5(8) . . ?
C5 C27 H27 122.2 . . ?
C7 C27 H27 122.2 . . ?
N5 C13 C14 123.2(6) . . ?
N5 C13 H13 118.4 . . ?
C14 C13 H13 118.4 . . ?
C15 C14 C13 118.9(7) . . ?
C15 C14 H14 120.5 . . ?
C13 C14 H14 120.5 . . ?
C14 C15 C16 119.5(7) . . ?
C14 C15 H15 120.3 . . ?
C16 C15 H15 120.3 . . ?
C23 C16 C15 117.5(6) . . ?
C23 C16 C17 119.4(7) . . ?
C15 C16 C17 123.1(7) . . ?
C18 C17 C16 119.2(7) . . ?
C18 C17 H17 120.4 . . ?
C16 C17 H17 120.4 . . ?
C17 C18 C19 123.1(6) . . ?
C17 C18 Cl2 118.2(6) . . ?
C19 C18 Cl2 118.7(6) . . ?
C24 C19 C20 117.1(7) . . ?
C24 C19 C18 118.3(7) . . ?
C20 C19 C18 124.6(7) . . ?
C21 C20 C19 119.9(8) . . ?
C21 C20 H20 120.1 . . ?
C19 C20 H20 120.1 . . ?
C20 C21 C22 118.1(8) . . ?
C20 C21 H21 120.9 . . ?
C22 C21 H21 120.9 . . ?
N4 C22 C21 123.2(9) . . ?
N4 C22 H22 118.4 . . ?
C21 C22 H22 118.4 . . ?
N5 C23 C16 122.3(6) . . ?
N5 C23 C24 117.1(6) . . ?
C16 C23 C24 120.6(6) . . ?
N4 C24 C19 122.5(7) . . ?
N4 C24 C23 118.1(6) . . ?
C19 C24 C23 119.4(7) . . ?
C1A N1A C11A 120.0 . . ?
C1A N1A Zn1 130.9(8) . . ?
C11A N1A Zn1 109.0(8) . . ?
N1A C1A C2A 120.0 . . ?
N1A C1A H1AA 120.0 . . ?
C2A C1A H1AA 120.0 . . ?
C3A C2A C1A 120.0 . . ?
C3A C2A H2A 120.0 . . ?
C1A C2A H2A 120.0 . . ?
C2A C3A C4A 120.0 . . ?
C2A C3A H3A 120.0 . . ?
C4A C3A H3A 120.0 . . ?
C5A C4A C11A 114.8(8) . . ?
C5A C4A C3A 125.2(8) . . ?
C11A C4A C3A 120.0 . . ?
C12A C11A C4A 122.9(9) . . ?
C12A C11A N1A 117.1(9) . . ?
C4A C11A N1A 120.0 . . ?
C4A C5A C27A 118.7(7) . . ?
C4A C5A Cl0B 101.8(8) . . ?
C27A C5A Cl0B 139.4(9) . . ?
C12A N2A C10A 120.0 . . ?
C12A N2A Zn1 108.2(8) . . ?
C10A N2A Zn1 131.6(8) . . ?
C11A C12A N2A 121.8(8) . . ?
C11A C12A C7A 118.2(8) . . ?
N2A C12A C7A 120.0 . . ?
C27A C7A C8A 117.3(9) . . ?
C27A C7A C12A 122.2(9) . . ?
C8A C7A C12A 120.0 . . ?
C9A C8A C7A 120.0 . . ?
C9A C8A H8A 120.0 . . ?
C7A C8A H8A 120.0 . . ?
C8A C9A C10A 120.0 . . ?
C8A C9A H9A 120.0 . . ?
C10A C9A H9A 120.0 . . ?
C9A C10A N2A 120.0 . . ?
C9A C10A H10A 120.0 . . ?
N2A C10A H10A 120.0 . . ?

loop_
_geom_bond_atom_site_label_1
_geom_bond_atom_site_label_2
_geom_bond_distance
_geom_bond_site_symmetry_2
_geom_bond_publ_flag
Zn1 N2A 1.998(15) . ?
Zn1 N1A 2.046(16) . ?
Zn1 O1 2.092(6) . ?
Zn1 N4 2.148(6) . ?
Zn1 N2 2.168(4) . ?
Zn1 N5 2.215(5) . ?
Zn1 N1 2.222(4) . ?
Zn1 Cl3 2.357(2) . ?
Cl0A C5 1.819(8) . ?
Cl2 C18 1.728(7) . ?
O1 H1A 0.9542 . ?
O1 H1B 0.9610 . ?
N1 C11 1.3900 . ?
N1 C1 1.3900 . ?
C11 C12 1.345(6) . ?
C11 C4 1.3900 . ?
C4 C5 1.346(10) . ?
C4 C3 1.434(12) . ?
C27A C7A 1.176(11) . ?
C27A C5A 1.437(13) . ?
C27A H27A 0.9300 . ?
C2 C3 1.321(13) . ?
C2 C1 1.3900 . ?
C2 H2 0.9300 . ?
C1 H1 0.9300 . ?
N2 C10 1.3900 . ?
N2 C12 1.3900 . ?
C10 C9 1.3900 . ?
C10 H10 0.9300 . ?
C9 C8 1.3900 . ?
C9 H9 0.9300 . ?
C8 C7 1.3900 . ?
C8 H8 0.9300 . ?
C7 C12 1.3900 . ?
C7 C27 1.445(10) . ?
N5 C13 1.320(9) . ?
N5 C23 1.363(8) . ?
N4 C22 1.322(10) . ?
N4 C24 1.344(10) . ?
C3 H3 0.9300 . ?
C5 C27 1.360(14) . ?
C27 H27 0.9300 . ?
C13 C14 1.384(10) . ?
C13 H13 0.9300 . ?
C14 C15 1.379(11) . ?
C14 H14 0.9300 . ?
C15 C16 1.405(10) . ?
C15 H15 0.9300 . ?
C16 C23 1.397(9) . ?
C16 C17 1.425(10) . ?
C17 C18 1.359(12) . ?
C17 H17 0.9300 . ?
C18 C19 1.425(11) . ?
C19 C24 1.394(10) . ?
C19 C20 1.414(11) . ?
C20 C21 1.378(14) . ?
C20 H20 0.9300 . ?
C21 C22 1.388(13) . ?
C21 H21 0.9300 . ?
C22 H22 0.9300 . ?
C23 C24 1.438(10) . ?
N1A C1A 1.3900 . ?
N1A C11A 1.3900 . ?
C1A C2A 1.3900 . ?
C1A H1AA 0.9300 . ?
C2A C3A 1.3900 . ?
C2A H2A 0.9300 . ?
C3A C4A 1.3900 . ?
C3A H3A 0.9300 . ?
C4A C5A 1.379(13) . ?
C4A C11A 1.3900 . ?
C11A C12A 1.327(14) . ?
C5A Cl0B 2.036(13) . ?
N2A C12A 1.3900 . ?
N2A C10A 1.3900 . ?
C12A C7A 1.3900 . ?
C7A C8A 1.3900 . ?
C8A C9A 1.3900 . ?
C8A H8A 0.9300 . ?
C9A C10A 1.3900 . ?
C9A H9A 0.9300 . ?
C10A H10A 0.9300 . ?

loop_
_geom_torsion_atom_site_label_1
_geom_torsion_atom_site_label_2
_geom_torsion_atom_site_label_3
_geom_torsion_atom_site_label_4
_geom_torsion
_geom_torsion_site_symmetry_1
_geom_torsion_site_symmetry_2
_geom_torsion_site_symmetry_3
_geom_torsion_site_symmetry_4
_geom_torsion_publ_flag
C1 N1 C11 C12 178.9(6) . . . . ?
Zn1 N1 C11 C12 -0.7(5) . . . . ?
C1 N1 C11 C4 0.0 . . . . ?
Zn1 N1 C11 C4 -179.6(4) . . . . ?
C12 C11 C4 C5 -0.7(7) . . . . ?
N1 C11 C4 C5 178.1(7) . . . . ?
C12 C11 C4 C3 -177.3(8) . . . . ?
N1 C11 C4 C3 1.6(6) . . . . ?
C3 C2 C1 N1 -1.8(7) . . . . ?
C11 N1 C1 C2 0.0 . . . . ?
Zn1 N1 C1 C2 179.5(5) . . . . ?
C12 N2 C10 C9 0.0 . . . . ?
Zn1 N2 C10 C9 177.7(4) . . . . ?
N2 C10 C9 C8 0.0 . . . . ?
C10 C9 C8 C7 0.0 . . . . ?
C9 C8 C7 C12 0.0 . . . . ?
C9 C8 C7 C27 178.2(7) . . . . ?
N1 C11 C12 C7 177.7(4) . . . . ?
C4 C11 C12 C7 -3.4(6) . . . . ?
N1 C11 C12 N2 1.6(6) . . . . ?
C4 C11 C12 N2 -179.5(4) . . . . ?
C8 C7 C12 C11 -176.0(6) . . . . ?
C27 C7 C12 C11 5.7(7) . . . . ?
C8 C7 C12 N2 0.0 . . . . ?
C27 C7 C12 N2 -178.3(6) . . . . ?
C10 N2 C12 C11 176.2(6) . . . . ?
Zn1 N2 C12 C11 -1.7(5) . . . . ?
C10 N2 C12 C7 0.0 . . . . ?
Zn1 N2 C12 C7 -177.9(4) . . . . ?
C1 C2 C3 C4 3.5(14) . . . . ?
C5 C4 C3 C2 -179.7(8) . . . . ?
C11 C4 C3 C2 -3.5(14) . . . . ?
C11 C4 C5 C27 2.5(11) . . . . ?
C3 C4 C5 C27 178.8(9) . . . . ?
C11 C4 C5 Cl0A -176.7(4) . . . . ?
C3 C4 C5 Cl0A -0.5(11) . . . . ?
C4 C5 C27 C7 -0.2(12) . . . . ?
Cl0A C5 C27 C7 179.1(5) . . . . ?
C12 C7 C27 C5 -3.8(9) . . . . ?
C8 C7 C27 C5 177.9(6) . . . . ?
C23 N5 C13 C14 2.0(9) . . . . ?
Zn1 N5 C13 C14 176.4(5) . . . . ?
N5 C13 C14 C15 -1.4(11) . . . . ?
C13 C14 C15 C16 -0.5(10) . . . . ?
C14 C15 C16 C23 1.6(9) . . . . ?
C14 C15 C16 C17 -178.5(6) . . . . ?
C23 C16 C17 C18 -0.5(9) . . . . ?
C15 C16 C17 C18 179.6(6) . . . . ?
C16 C17 C18 C19 1.9(10) . . . . ?
C16 C17 C18 Cl2 -178.7(5) . . . . ?
C17 C18 C19 C24 -1.5(10) . . . . ?
Cl2 C18 C19 C24 179.1(5) . . . . ?
C17 C18 C19 C20 178.9(7) . . . . ?
Cl2 C18 C19 C20 -0.4(9) . . . . ?
C24 C19 C20 C21 1.7(11) . . . . ?
C18 C19 C20 C21 -178.7(7) . . . . ?
C19 C20 C21 C22 -1.7(13) . . . . ?
C24 N4 C22 C21 1.8(13) . . . . ?
Zn1 N4 C22 C21 -173.2(7) . . . . ?
C20 C21 C22 N4 -0.1(14) . . . . ?
C13 N5 C23 C16 -0.7(8) . . . . ?
Zn1 N5 C23 C16 -175.9(4) . . . . ?
C13 N5 C23 C24 179.5(5) . . . . ?
Zn1 N5 C23 C24 4.3(6) . . . . ?
C15 C16 C23 N5 -1.1(9) . . . . ?
C17 C16 C23 N5 179.0(6) . . . . ?
C15 C16 C23 C24 178.7(6) . . . . ?
C17 C16 C23 C24 -1.2(9) . . . . ?
C22 N4 C24 C19 -1.8(11) . . . . ?
Zn1 N4 C24 C19 173.7(5) . . . . ?
C22 N4 C24 C23 178.9(7) . . . . ?
Zn1 N4 C24 C23 -5.5(8) . . . . ?
C20 C19 C24 N4 0.0(10) . . . . ?
C18 C19 C24 N4 -179.5(6) . . . . ?
C20 C19 C24 C23 179.3(6) . . . . ?
C18 C19 C24 C23 -0.3(9) . . . . ?
N5 C23 C24 N4 0.7(9) . . . . ?
C16 C23 C24 N4 -179.1(6) . . . . ?
N5 C23 C24 C19 -178.7(5) . . . . ?
C16 C23 C24 C19 1.6(9) . . . . ?
C11A N1A C1A C2A 0.0 . . . . ?
Zn1 N1A C1A C2A 175.1(19) . . . . ?
N1A C1A C2A C3A 0.0 . . . . ?
C1A C2A C3A C4A 0.0 . . . . ?
C2A C3A C4A C5A -178(3) . . . . ?
C2A C3A C4A C11A 0.0 . . . . ?
C5A C4A C11A C12A -3(2) . . . . ?
C3A C4A C11A C12A 178(2) . . . . ?
C5A C4A C11A N1A 179(2) . . . . ?
C3A C4A C11A N1A 0.0 . . . . ?
C1A N1A C11A C12A -178(2) . . . . ?
Zn1 N1A C11A C12A 5.7(16) . . . . ?
C1A N1A C11A C4A 0.0 . . . . ?
Zn1 N1A C11A C4A -176.1(15) . . . . ?
C11A C4A C5A C27A -2(3) . . . . ?
C3A C4A C5A C27A 176.5(17) . . . . ?
C11A C4A C5A Cl0B -178.5(13) . . . . ?
C3A C4A C5A Cl0B 0(3) . . . . ?
C7A C27A C5A C4A 10(4) . . . . ?
C7A C27A C5A Cl0B -175(2) . . . . ?
C4A C11A C12A N2A -179.4(11) . . . . ?
N1A C11A C12A N2A -1.3(19) . . . . ?
C4A C11A C12A C7A 1(2) . . . . ?
N1A C11A C12A C7A 179.7(10) . . . . ?
C10A N2A C12A C11A -179.0(14) . . . . ?
Zn1 N2A C12A C11A -4.0(16) . . . . ?
C10A N2A C12A C7A 0.0 . . . . ?
Zn1 N2A C12A C7A 175.0(11) . . . . ?
C5A C27A C7A C8A 174.9(16) . . . . ?
C5A C27A C7A C12A -13(3) . . . . ?
C11A C12A C7A C27A 7(2) . . . . ?
N2A C12A C7A C27A -171.9(17) . . . . ?
C11A C12A C7A C8A 179.1(13) . . . . ?
N2A C12A C7A C8A 0.0 . . . . ?
C27A C7A C8A C9A 172.3(17) . . . . ?
C12A C7A C8A C9A 0.0 . . . . ?
C7A C8A C9A C10A 0.0 . . . . ?
C8A C9A C10A N2A 0.0 . . . . ?
C12A N2A C10A C9A 0.0 . . . . ?
Zn1 N2A C10A C9A -173.7(14) . . . . ?
